data_4304032
loop_
_publ_author_name
'Wei Huang'
'Gou Masuda'
'Seisuke Maeda'
'Hirofumi Tanaka'
'Takami Hino'
'Takuji Ogawa'

_publ_section_title
;
Syntheses, Crystal Structures, and Spectral Properties of a Series of
3,8-Bisphenyl-1,10-phenanthroline Derivatives: Precursors of
3,8-Bis(4-mercaptophenyl)-1,10-phenanthroline and Its Ruthenium(II) Complex
for Preparing Nanocomposite Junctions with Gold Nanoparticles between 1 \mm
Gap Gold Electrodes
;
_journal_name_full 'Inorganic Chemistry'
_journal_page_first 468
_journal_page_last 480
_journal_paper_doi 10.1021/ic701295q
_journal_volume 47
_journal_year 2008
_chemical_formula_moiety ' C50 H42 N8 O2 Ru S2, 2(F6 P), 3(C H Cl3)'
_chemical_formula_sum 'C53 H45 Cl9 F12 N8 O2 P2 Ru S2'
_chemical_formula_weight 1600.15
_chemical_name_systematic
; 
 ? 
;
_space_group_IT_number 2
_symmetry_cell_setting triclinic
_symmetry_space_group_name_Hall '-P 1'
_symmetry_space_group_name_H-M 'P -1'
_atom_sites_solution_hydrogens geom
_atom_sites_solution_primary direct
_atom_sites_solution_secondary difmap
_audit_creation_method SHELXL-97
_cell_angle_alpha 75.62(3)
_cell_angle_beta 78.02(3)
_cell_angle_gamma 72.31(3)
_cell_formula_units_Z 2
_cell_length_a 12.965(3)
_cell_length_b 15.152(3)
_cell_length_c 18.160(4)
_cell_measurement_reflns_used 6373
_cell_measurement_temperature 291(2)
_cell_measurement_theta_max 27.4835
_cell_measurement_theta_min 3.0088
_cell_volume 3258.4(14)
_computing_cell_refinement 'CrystalClear (Rigaku Corp., 2001)'
_computing_data_collection 'CrystalClear (Molecular Structure Corporation & Rigaku Corporation, 2001)'
_computing_data_reduction 'TEXSAN (Molecular Structure Corporation & Rigaku Corporation, 2000)'
_computing_molecular_graphics SHELXTL
_computing_publication_material SHELXTL
_computing_structure_refinement SHELXTL
_computing_structure_solution 'SHELXTL (BRUKER 2000)'
_diffrn_ambient_temperature 291(2)
_diffrn_detector_area_resol_mean 14.6199
_diffrn_measured_fraction_theta_full 0.971
_diffrn_measured_fraction_theta_max 0.971
_diffrn_measurement_device_type 'Rigaku Mercury CCD area-detector'
_diffrn_measurement_method '\f and \w scans'
_diffrn_radiation_monochromator 'graphite monochromator'
_diffrn_radiation_source 'Rigaku rotating anode'
_diffrn_radiation_type MoK\a
_diffrn_radiation_wavelength 0.71073
_diffrn_reflns_av_R_equivalents 0.0681
_diffrn_reflns_av_sigmaI/netI 0.0472
_diffrn_reflns_limit_h_max 15
_diffrn_reflns_limit_h_min -15
_diffrn_reflns_limit_k_max 18
_diffrn_reflns_limit_k_min -16
_diffrn_reflns_limit_l_max 21
_diffrn_reflns_limit_l_min -20
_diffrn_reflns_number 27525
_diffrn_reflns_theta_full 25.00
_diffrn_reflns_theta_max 25.00
_diffrn_reflns_theta_min 3.06
_diffrn_standards_decay_% 0
_diffrn_standards_interval_count 0
_diffrn_standards_interval_time 0
_diffrn_standards_number 0
_exptl_absorpt_coefficient_mu 0.804
_exptl_absorpt_correction_T_max 0.9239
_exptl_absorpt_correction_T_min 0.7391
_exptl_absorpt_correction_type multi-scan
_exptl_absorpt_process_details '(REQAB, Jacobson, 1998)'
_exptl_crystal_colour red
_exptl_crystal_density_diffrn 1.631
_exptl_crystal_density_method 'not measured'
_exptl_crystal_description block
_exptl_crystal_F_000 1604
_exptl_crystal_size_max 0.40
_exptl_crystal_size_mid 0.10
_exptl_crystal_size_min 0.10
_refine_diff_density_max 0.869
_refine_diff_density_min -0.970
_refine_diff_density_rms 0.084
_refine_ls_extinction_method none
_refine_ls_goodness_of_fit_ref 0.939
_refine_ls_hydrogen_treatment constr
_refine_ls_matrix_type full
_refine_ls_number_parameters 862
_refine_ls_number_reflns 11149
_refine_ls_number_restraints 0
_refine_ls_restrained_S_all 0.939
_refine_ls_R_factor_all 0.0776
_refine_ls_R_factor_gt 0.0698
_refine_ls_shift/su_max 0.001
_refine_ls_shift/su_mean 0.000
_refine_ls_structure_factor_coef Fsqd
_refine_ls_weighting_details 'calc w=1/[\s^2^(Fo^2^)+(0.0622P)^2^+12.0925P] where P=(Fo^2^+2Fc^2^)/3'
_refine_ls_weighting_scheme calc
_refine_ls_wR_factor_gt 0.1602
_refine_ls_wR_factor_ref 0.1648
_reflns_number_gt 9958
_reflns_number_total 11149
_reflns_threshold_expression >2sigma(I)
_cod_data_source_file ic701295q-file007.cif
_cod_data_source_block shelxs97
_cod_depositor_comments
;
The following automatic conversions were performed:
'_symmetry_cell_setting' value 'Triclinic' changed to 'triclinic'
according to '/home/saulius/struct/CIF-dictionaries/cif_core.dic'
dictionary named 'cif_core.dic' version 2.4.1 from 2010-06-29.

Automatic conversion script
Id: cif_fix_enum 1527 2010-12-29 10:47:43Z saulius 
;
_cod_original_cell_volume 3258.4(13)
_cod_database_code 4304032

loop_
_symmetry_equiv_pos_as_xyz
'x, y, z'
'-x, -y, -z'

loop_
_atom_site_label
_atom_site_type_symbol
_atom_site_fract_x
_atom_site_fract_y
_atom_site_fract_z
_atom_site_U_iso_or_equiv
_atom_site_adp_type
_atom_site_occupancy
_atom_site_symmetry_multiplicity
_atom_site_calc_flag
_atom_site_refinement_flags
_atom_site_disorder_assembly
_atom_site_disorder_group
Ru1 Ru 0.71417(3) 0.75903(2) 0.719145(19) 0.03503(13) Uani 1 1 d . . .
C1 C 0.5501(3) 0.6550(3) 0.8276(2) 0.0405(9) Uani 1 1 d . . .
H1 H 0.5133 0.7119 0.8432 0.049 Uiso 1 1 calc R . .
C2 C 0.5070(3) 0.5766(3) 0.8583(3) 0.0425(10) Uani 1 1 d . . .
C3 C 0.5618(4) 0.4923(3) 0.8353(3) 0.0461(10) Uani 1 1 d . . .
H3 H 0.5340 0.4399 0.8542 0.055 Uiso 1 1 calc R . .
C4 C 0.6587(4) 0.4851(3) 0.7836(3) 0.0435(10) Uani 1 1 d . . .
C5 C 0.7236(4) 0.3987(3) 0.7600(3) 0.0523(12) Uani 1 1 d . . .
H5 H 0.6991 0.3444 0.7777 0.063 Uiso 1 1 calc R . .
C6 C 0.8190(4) 0.3946(3) 0.7128(3) 0.0481(11) Uani 1 1 d . . .
H6 H 0.8608 0.3372 0.7003 0.058 Uiso 1 1 calc R . .
C7 C 0.8570(4) 0.4769(3) 0.6818(3) 0.0412(9) Uani 1 1 d . . .
C8 C 0.9551(4) 0.4773(3) 0.6320(3) 0.0437(10) Uani 1 1 d . . .
H8 H 0.9985 0.4220 0.6164 0.052 Uiso 1 1 calc R . .
C9 C 0.9877(3) 0.5600(3) 0.6060(2) 0.0408(9) Uani 1 1 d . . .
C10 C 0.9199(3) 0.6428(3) 0.6299(2) 0.0387(9) Uani 1 1 d . . .
H10 H 0.9416 0.6984 0.6122 0.046 Uiso 1 1 calc R . .
C11 C 0.7947(3) 0.5634(3) 0.7034(2) 0.0362(9) Uani 1 1 d . . .
C12 C 0.6959(3) 0.5662(3) 0.7557(2) 0.0364(9) Uani 1 1 d . . .
C13 C 0.4045(4) 0.5836(3) 0.9143(3) 0.0443(10) Uani 1 1 d . . .
C14 C 0.3832(4) 0.6338(4) 0.9720(3) 0.0519(11) Uani 1 1 d . . .
H14 H 0.4316 0.6668 0.9747 0.062 Uiso 1 1 calc R . .
C15 C 0.2899(4) 0.6354(4) 1.0261(3) 0.0589(13) Uani 1 1 d . . .
H15 H 0.2760 0.6690 1.0651 0.071 Uiso 1 1 calc R . .
C16 C 0.2178(4) 0.5865(4) 1.0213(3) 0.0565(13) Uani 1 1 d . . .
C17 C 0.2372(5) 0.5373(4) 0.9629(4) 0.0705(16) Uani 1 1 d . . .
H17 H 0.1879 0.5057 0.9592 0.085 Uiso 1 1 calc R . .
C18 C 0.3305(4) 0.5360(4) 0.9104(3) 0.0633(14) Uani 1 1 d . . .
H18 H 0.3443 0.5023 0.8714 0.076 Uiso 1 1 calc R . .
C19 C 0.0280(4) 0.6972(4) 1.0865(3) 0.0602(13) Uani 1 1 d . . .
C20 C -0.1355(6) 0.8097(7) 1.1303(6) 0.122(3) Uani 1 1 d . . .
H20A H -0.1358 0.8327 1.1751 0.184 Uiso 1 1 calc R . .
H20B H -0.2086 0.8102 1.1269 0.184 Uiso 1 1 calc R . .
H20C H -0.1083 0.8496 1.0853 0.184 Uiso 1 1 calc R . .
C21 C -0.1019(6) 0.6388(8) 1.1914(5) 0.131(4) Uani 1 1 d . . .
H21A H -0.0413 0.5840 1.2000 0.196 Uiso 1 1 calc R . .
H21B H -0.1566 0.6230 1.1726 0.196 Uiso 1 1 calc R . .
H21C H -0.1327 0.6602 1.2388 0.196 Uiso 1 1 calc R . .
C22 C 1.0945(3) 0.5619(3) 0.5556(3) 0.0426(10) Uani 1 1 d . . .
C23 C 1.1831(4) 0.4817(4) 0.5618(3) 0.0562(12) Uani 1 1 d . . .
H23 H 1.1753 0.4264 0.5960 0.067 Uiso 1 1 calc R . .
C24 C 1.2823(4) 0.4844(4) 0.5171(3) 0.0621(14) Uani 1 1 d . . .
H24 H 1.3419 0.4315 0.5226 0.075 Uiso 1 1 calc R . .
C25 C 1.2940(4) 0.5650(4) 0.4643(3) 0.0568(13) Uani 1 1 d . . .
C26 C 1.2059(4) 0.6442(4) 0.4562(3) 0.0554(12) Uani 1 1 d . . .
H26 H 1.2129 0.6982 0.4199 0.067 Uiso 1 1 calc R . .
C27 C 1.1071(4) 0.6420(3) 0.5027(3) 0.0477(10) Uani 1 1 d . . .
H27 H 1.0482 0.6955 0.4981 0.057 Uiso 1 1 calc R . .
C28 C 1.4443(5) 0.6659(6) 0.3942(4) 0.0788(19) Uani 1 1 d . . .
C29 C 1.5887(8) 0.6141(8) 0.2898(5) 0.134(4) Uani 1 1 d . . .
H29A H 1.6469 0.5686 0.3148 0.200 Uiso 1 1 calc R . .
H29B H 1.6188 0.6475 0.2420 0.200 Uiso 1 1 calc R . .
H29C H 1.5407 0.5823 0.2801 0.200 Uiso 1 1 calc R . .
C30 C 1.5553(9) 0.7695(9) 0.3214(5) 0.147(5) Uani 1 1 d . . .
H30A H 1.6214 0.7614 0.3413 0.220 Uiso 1 1 calc R . .
H30B H 1.4967 0.8146 0.3449 0.220 Uiso 1 1 calc R . .
H30C H 1.5656 0.7920 0.2668 0.220 Uiso 1 1 calc R . .
C31 C 0.8246(5) 0.6805(4) 0.8636(3) 0.0600(13) Uani 1 1 d . . .
H31 H 0.7792 0.6401 0.8779 0.072 Uiso 1 1 calc R . .
C32 C 0.8970(6) 0.6739(5) 0.9116(4) 0.0795(18) Uani 1 1 d . . .
H32 H 0.8977 0.6316 0.9585 0.095 Uiso 1 1 calc R . .
C33 C 0.9678(6) 0.7296(6) 0.8901(4) 0.095(2) Uani 1 1 d . . .
H33 H 1.0194 0.7240 0.9209 0.114 Uiso 1 1 calc R . .
C34 C 0.9608(6) 0.7947(5) 0.8213(4) 0.0834(19) Uani 1 1 d . . .
H34 H 1.0070 0.8343 0.8059 0.100 Uiso 1 1 calc R . .
C35 C 0.8857(4) 0.8006(4) 0.7760(3) 0.0525(11) Uani 1 1 d . . .
C36 C 0.8711(4) 0.8685(4) 0.7024(3) 0.0530(12) Uani 1 1 d . . .
C37 C 0.9266(5) 0.9384(5) 0.6734(4) 0.0773(18) Uani 1 1 d . . .
H37 H 0.9768 0.9441 0.7006 0.093 Uiso 1 1 calc R . .
C38 C 0.9071(6) 0.9987(5) 0.6050(4) 0.085(2) Uani 1 1 d . . .
H38 H 0.9428 1.0463 0.5857 0.102 Uiso 1 1 calc R . .
C39 C 0.8338(6) 0.9879(5) 0.5649(4) 0.0808(19) Uani 1 1 d . . .
H39 H 0.8202 1.0272 0.5177 0.097 Uiso 1 1 calc R . .
C40 C 0.7810(5) 0.9175(4) 0.5962(3) 0.0617(13) Uani 1 1 d . . .
H40 H 0.7315 0.9106 0.5690 0.074 Uiso 1 1 calc R . .
C41 C 0.5854(4) 0.8990(3) 0.8219(3) 0.0531(12) Uani 1 1 d . . .
H41 H 0.6399 0.8702 0.8531 0.064 Uiso 1 1 calc R . .
C42 C 0.5018(5) 0.9741(4) 0.8422(4) 0.0689(16) Uani 1 1 d . . .
H42 H 0.5005 0.9957 0.8861 0.083 Uiso 1 1 calc R . .
C43 C 0.4215(5) 1.0163(4) 0.7976(4) 0.0786(18) Uani 1 1 d . . .
H43 H 0.3647 1.0671 0.8107 0.094 Uiso 1 1 calc R . .
C44 C 0.4244(5) 0.9834(4) 0.7328(4) 0.0733(17) Uani 1 1 d . . .
H44 H 0.3694 1.0114 0.7021 0.088 Uiso 1 1 calc R . .
C45 C 0.5096(4) 0.9088(3) 0.7142(3) 0.0515(11) Uani 1 1 d . . .
C46 C 0.5198(4) 0.8672(4) 0.6465(3) 0.0553(12) Uani 1 1 d . . .
C47 C 0.4468(6) 0.8991(5) 0.5946(4) 0.088(2) Uani 1 1 d . . .
H47 H 0.3867 0.9509 0.5998 0.106 Uiso 1 1 calc R . .
C48 C 0.4641(7) 0.8531(6) 0.5342(5) 0.104(3) Uani 1 1 d . . .
H48 H 0.4150 0.8731 0.4988 0.125 Uiso 1 1 calc R . .
C49 C 0.5523(6) 0.7791(5) 0.5273(4) 0.084(2) Uani 1 1 d . . .
H49 H 0.5643 0.7476 0.4871 0.101 Uiso 1 1 calc R . .
C50 C 0.6242(5) 0.7504(4) 0.5792(3) 0.0599(13) Uani 1 1 d . . .
H50 H 0.6851 0.6996 0.5733 0.072 Uiso 1 1 calc R . .
C51 C 0.7431(12) 0.3224(10) 0.3526(6) 0.167(5) Uani 1 1 d . . .
H51 H 0.7254 0.3494 0.3989 0.200 Uiso 1 1 calc R . .
C52 C 0.1862(8) 0.8667(7) 0.9024(6) 0.122(3) Uani 1 1 d . . .
H52 H 0.1594 0.8171 0.9401 0.146 Uiso 1 1 calc R . .
C53 C 0.7405(7) 0.1129(6) 0.8440(6) 0.107(3) Uani 1 1 d . . .
H53 H 0.6776 0.1465 0.8760 0.128 Uiso 1 1 calc R . .
Cl1 Cl 0.6223(2) 0.3394(2) 0.3160(2) 0.1517(11) Uani 1 1 d . . .
Cl2 Cl 0.8094(4) 0.2049(3) 0.3751(2) 0.219(2) Uani 1 1 d . . .
Cl3 Cl 0.8307(3) 0.3812(3) 0.2827(3) 0.1858(15) Uani 1 1 d . . .
Cl4 Cl 0.2448(3) 0.8209(3) 0.8226(2) 0.1643(12) Uani 1 1 d . . .
Cl5 Cl 0.2808(3) 0.8911(3) 0.9430(2) 0.1799(16) Uani 1 1 d . . .
Cl6 Cl 0.0769(4) 0.9578(3) 0.8861(4) 0.243(3) Uani 1 1 d . . .
Cl7 Cl 0.7654(3) -0.00544(18) 0.8841(2) 0.1482(11) Uani 1 1 d . . .
Cl8 Cl 0.7074(3) 0.1377(3) 0.7523(2) 0.1755(14) Uani 1 1 d . . .
Cl9 Cl 0.8498(3) 0.1547(2) 0.8441(3) 0.1957(19) Uani 1 1 d . . .
F1 F 0.5882(5) 0.8095(3) 0.1228(3) 0.1216(17) Uani 1 1 d . . .
F2 F 0.5004(5) 0.7141(4) 0.1012(3) 0.1210(17) Uani 1 1 d . . .
F3 F 0.5924(5) 0.7241(5) -0.0184(3) 0.140(2) Uani 1 1 d . . .
F4 F 0.4948(4) 0.8549(4) 0.0260(3) 0.140(2) Uani 1 1 d . . .
F5 F 0.6765(4) 0.8182(4) 0.0031(3) 0.1217(17) Uani 1 1 d . . .
F6 F 0.6830(5) 0.6793(4) 0.0825(4) 0.1353(19) Uani 1 1 d . . .
F7 F 0.755(2) 0.9037(18) 0.4226(11) 0.163(12) Uani 0.532(19) 1 d P A 1
F8 F 0.9490(15) 0.7602(11) 0.3508(10) 0.117(5) Uani 0.532(19) 1 d P A 1
F9 F 0.8486(9) 0.7524(15) 0.4549(13) 0.122(6) Uani 0.532(19) 1 d P A 1
F10 F 0.869(2) 0.934(2) 0.375(3) 0.229(13) Uani 0.532(19) 1 d P A 1
F7' F 0.7320(15) 0.876(2) 0.4176(15) 0.152(12) Uani 0.468(19) 1 d P A 2
F8' F 0.972(2) 0.806(3) 0.349(2) 0.225(16) Uani 0.468(19) 1 d P A 2
F9' F 0.886(4) 0.817(3) 0.4651(14) 0.210(19) Uani 0.468(19) 1 d P A 2
F10' F 0.9330(15) 0.8561(15) 0.4228(16) 0.132(8) Uani 0.468(19) 1 d P A 2
F11 F 0.865(2) 0.9152(19) 0.3145(16) 0.185(15) Uani 0.49(3) 1 d P A 1
F12 F 0.7703(16) 0.811(3) 0.3476(19) 0.187(17) Uani 0.49(3) 1 d P A 1
F11' F 0.813(2) 0.866(2) 0.3067(11) 0.164(14) Uani 0.51(3) 1 d P A 2
F12' F 0.827(3) 0.7447(9) 0.395(2) 0.232(17) Uani 0.51(3) 1 d P A 2
N1 N 0.6419(3) 0.6515(2) 0.7767(2) 0.0365(7) Uani 1 1 d . . .
N2 N 0.8253(3) 0.6449(2) 0.67726(19) 0.0367(7) Uani 1 1 d . . .
N3 N 0.8168(3) 0.7432(3) 0.7969(2) 0.0444(8) Uani 1 1 d . . .
N4 N 0.7975(3) 0.8588(3) 0.6636(2) 0.0427(8) Uani 1 1 d . . .
N5 N 0.5909(3) 0.8662(2) 0.7585(2) 0.0416(8) Uani 1 1 d . . .
N6 N 0.6098(3) 0.7931(3) 0.6384(2) 0.0460(9) Uani 1 1 d . . .
N7 N -0.0647(4) 0.7126(5) 1.1357(3) 0.0858(17) Uani 1 1 d . . .
N8 N 1.5286(5) 0.6798(5) 0.3382(3) 0.097(2) Uani 1 1 d . . .
O1 O 0.0583(3) 0.7579(3) 1.0386(3) 0.0823(13) Uani 1 1 d . . .
O2 O 1.3920(5) 0.7230(5) 0.4343(3) 0.1107(19) Uani 1 1 d . . .
P1 P 0.58933(14) 0.76637(11) 0.05301(9) 0.0668(4) Uani 1 1 d . . .
P2 P 0.85274(13) 0.83609(12) 0.38333(10) 0.0706(4) Uani 1 1 d . . .
S1 S 0.10346(13) 0.57593(12) 1.09411(10) 0.0799(5) Uani 1 1 d . . .
S2 S 1.42032(12) 0.55442(15) 0.40290(10) 0.0837(5) Uani 1 1 d . . .

loop_
_atom_site_aniso_label
_atom_site_aniso_U_11
_atom_site_aniso_U_22
_atom_site_aniso_U_33
_atom_site_aniso_U_23
_atom_site_aniso_U_13
_atom_site_aniso_U_12
Ru1 0.03326(19) 0.03102(19) 0.0398(2) -0.01049(13) -0.00179(13) -0.00662(13)
C1 0.035(2) 0.039(2) 0.044(2) -0.0124(18) 0.0004(18) -0.0051(17)
C2 0.039(2) 0.043(2) 0.046(2) -0.0095(19) -0.0023(19) -0.0131(18)
C3 0.048(3) 0.036(2) 0.054(3) -0.0063(19) -0.001(2) -0.0175(19)
C4 0.044(2) 0.035(2) 0.051(3) -0.0128(19) 0.000(2) -0.0108(18)
C5 0.058(3) 0.034(2) 0.065(3) -0.013(2) 0.005(2) -0.019(2)
C6 0.054(3) 0.030(2) 0.059(3) -0.019(2) 0.003(2) -0.0083(19)
C7 0.042(2) 0.036(2) 0.046(2) -0.0169(18) -0.0022(19) -0.0052(18)
C8 0.042(2) 0.039(2) 0.047(2) -0.0165(19) -0.0028(19) -0.0013(18)
C9 0.034(2) 0.045(2) 0.039(2) -0.0097(18) -0.0030(17) -0.0048(18)
C10 0.032(2) 0.040(2) 0.042(2) -0.0107(18) -0.0013(17) -0.0079(17)
C11 0.035(2) 0.032(2) 0.041(2) -0.0097(17) -0.0048(17) -0.0069(16)
C12 0.036(2) 0.031(2) 0.042(2) -0.0110(17) -0.0058(17) -0.0055(16)
C13 0.039(2) 0.040(2) 0.048(2) -0.0057(19) 0.0024(19) -0.0099(18)
C14 0.046(3) 0.060(3) 0.053(3) -0.017(2) -0.002(2) -0.017(2)
C15 0.056(3) 0.067(3) 0.051(3) -0.019(2) 0.005(2) -0.015(3)
C16 0.046(3) 0.052(3) 0.060(3) -0.006(2) 0.011(2) -0.012(2)
C17 0.058(3) 0.072(4) 0.088(4) -0.026(3) 0.016(3) -0.035(3)
C18 0.056(3) 0.066(3) 0.072(3) -0.029(3) 0.017(3) -0.029(3)
C19 0.051(3) 0.075(4) 0.059(3) -0.024(3) -0.004(2) -0.015(3)
C20 0.067(4) 0.136(8) 0.166(9) -0.085(7) 0.003(5) 0.002(5)
C21 0.065(4) 0.199(10) 0.092(6) -0.012(6) 0.034(4) -0.027(6)
C22 0.032(2) 0.051(3) 0.043(2) -0.016(2) 0.0001(18) -0.0060(18)
C23 0.041(3) 0.053(3) 0.061(3) -0.010(2) 0.001(2) -0.001(2)
C24 0.038(3) 0.063(3) 0.070(3) -0.016(3) 0.002(2) 0.005(2)
C25 0.035(2) 0.080(4) 0.052(3) -0.018(3) 0.005(2) -0.014(2)
C26 0.045(3) 0.068(3) 0.048(3) -0.009(2) 0.004(2) -0.018(2)
C27 0.040(2) 0.050(3) 0.049(3) -0.012(2) -0.005(2) -0.005(2)
C28 0.056(3) 0.133(6) 0.059(3) -0.019(4) -0.011(3) -0.039(4)
C29 0.096(6) 0.194(11) 0.088(6) -0.010(6) 0.034(5) -0.050(7)
C30 0.171(10) 0.226(12) 0.084(6) 0.005(7) -0.008(6) -0.146(10)
C31 0.063(3) 0.063(3) 0.056(3) -0.009(3) -0.021(3) -0.013(3)
C32 0.097(5) 0.088(5) 0.061(4) -0.003(3) -0.036(3) -0.028(4)
C33 0.098(5) 0.128(6) 0.084(5) -0.020(4) -0.050(4) -0.042(5)
C34 0.081(4) 0.104(5) 0.089(5) -0.021(4) -0.029(4) -0.047(4)
C35 0.047(3) 0.059(3) 0.059(3) -0.020(2) -0.008(2) -0.018(2)
C36 0.052(3) 0.050(3) 0.063(3) -0.021(2) 0.000(2) -0.021(2)
C37 0.077(4) 0.078(4) 0.096(5) -0.020(4) -0.007(3) -0.050(3)
C38 0.099(5) 0.075(4) 0.092(5) -0.012(4) 0.006(4) -0.058(4)
C39 0.096(5) 0.064(4) 0.076(4) 0.007(3) 0.001(4) -0.037(4)
C40 0.072(3) 0.054(3) 0.058(3) 0.001(2) -0.008(3) -0.024(3)
C41 0.057(3) 0.041(2) 0.062(3) -0.020(2) 0.002(2) -0.012(2)
C42 0.074(4) 0.047(3) 0.082(4) -0.033(3) 0.010(3) -0.009(3)
C43 0.066(4) 0.052(3) 0.104(5) -0.034(3) 0.008(4) 0.006(3)
C44 0.058(3) 0.050(3) 0.101(5) -0.021(3) -0.015(3) 0.008(3)
C45 0.045(3) 0.035(2) 0.069(3) -0.008(2) -0.007(2) -0.0042(19)
C46 0.050(3) 0.050(3) 0.064(3) -0.009(2) -0.012(2) -0.009(2)
C47 0.069(4) 0.089(5) 0.100(5) -0.025(4) -0.043(4) 0.015(3)
C48 0.108(6) 0.115(6) 0.091(5) -0.030(5) -0.060(5) 0.007(5)
C49 0.086(5) 0.098(5) 0.076(4) -0.030(4) -0.037(4) -0.007(4)
C50 0.060(3) 0.066(3) 0.059(3) -0.025(3) -0.015(2) -0.010(3)
C51 0.193(12) 0.193(12) 0.103(7) -0.060(8) -0.057(8) 0.014(10)
C52 0.119(7) 0.112(7) 0.148(9) -0.008(6) -0.029(6) -0.058(6)
C53 0.103(6) 0.087(5) 0.136(7) -0.036(5) -0.030(5) -0.015(4)
Cl1 0.1152(19) 0.160(3) 0.161(3) -0.011(2) -0.0425(18) -0.0109(18)
Cl2 0.191(4) 0.217(4) 0.159(3) -0.014(3) -0.046(3) 0.069(3)
Cl3 0.142(3) 0.228(4) 0.224(4) -0.101(3) -0.037(3) -0.051(3)
Cl4 0.153(3) 0.200(3) 0.151(3) -0.041(2) -0.025(2) -0.055(2)
Cl5 0.212(4) 0.232(4) 0.148(3) 0.003(2) -0.055(2) -0.148(3)
Cl6 0.193(4) 0.129(3) 0.424(8) -0.073(4) -0.128(5) 0.004(3)
Cl7 0.181(3) 0.0854(15) 0.203(3) -0.0233(17) -0.065(2) -0.0514(16)
Cl8 0.195(3) 0.181(3) 0.153(3) -0.048(2) -0.057(2) -0.020(3)
Cl9 0.153(3) 0.0993(18) 0.351(6) 0.020(3) -0.121(3) -0.0528(18)
F1 0.182(5) 0.110(3) 0.101(3) -0.057(3) -0.011(3) -0.056(3)
F2 0.154(4) 0.119(4) 0.109(3) -0.026(3) 0.022(3) -0.089(3)
F3 0.162(5) 0.209(6) 0.103(3) -0.089(4) 0.021(3) -0.107(5)
F4 0.116(4) 0.119(4) 0.152(5) 0.016(3) -0.036(3) -0.008(3)
F5 0.124(4) 0.146(4) 0.115(4) -0.017(3) -0.001(3) -0.083(3)
F6 0.142(4) 0.091(3) 0.166(5) -0.025(3) -0.058(4) 0.002(3)
F7 0.17(2) 0.156(16) 0.108(12) -0.080(13) -0.052(12) 0.098(14)
F8 0.099(11) 0.089(8) 0.120(9) -0.033(7) 0.025(7) 0.019(6)
F9 0.092(6) 0.125(12) 0.111(11) 0.040(9) -0.009(7) -0.026(7)
F10 0.22(3) 0.18(2) 0.34(4) -0.07(3) -0.05(3) -0.10(2)
F7' 0.054(6) 0.162(19) 0.17(2) 0.034(15) 0.014(9) 0.004(9)
F8' 0.081(10) 0.22(3) 0.24(3) 0.05(2) 0.065(12) 0.019(16)
F9' 0.21(3) 0.24(3) 0.100(12) -0.084(16) -0.080(14) 0.13(2)
F10' 0.121(13) 0.119(13) 0.20(2) -0.049(14) -0.059(14) -0.054(11)
F11 0.19(2) 0.144(19) 0.147(19) 0.080(15) -0.022(16) -0.019(15)
F12 0.104(12) 0.29(4) 0.21(3) -0.13(3) -0.073(14) -0.027(15)
F11' 0.15(2) 0.21(3) 0.087(10) -0.063(13) -0.056(11) 0.066(16)
F12' 0.32(4) 0.053(8) 0.32(4) -0.026(13) -0.08(3) -0.032(11)
N1 0.0332(17) 0.0336(18) 0.0430(19) -0.0119(14) -0.0041(15) -0.0071(14)
N2 0.0336(17) 0.0369(18) 0.0398(18) -0.0109(14) -0.0044(14) -0.0074(14)
N3 0.0409(19) 0.044(2) 0.050(2) -0.0186(17) -0.0055(16) -0.0078(16)
N4 0.0416(19) 0.0389(19) 0.048(2) -0.0139(16) -0.0009(16) -0.0102(16)
N5 0.0425(19) 0.0315(18) 0.050(2) -0.0099(15) -0.0003(16) -0.0110(15)
N6 0.042(2) 0.046(2) 0.050(2) -0.0102(17) -0.0082(17) -0.0091(16)
N7 0.049(3) 0.123(5) 0.081(4) -0.040(3) 0.010(3) -0.013(3)
N8 0.077(4) 0.148(6) 0.062(3) 0.006(4) -0.005(3) -0.050(4)
O1 0.064(3) 0.071(3) 0.104(3) -0.022(3) 0.011(2) -0.018(2)
O2 0.106(4) 0.161(5) 0.105(4) -0.063(4) 0.017(3) -0.085(4)
P1 0.0843(11) 0.0606(9) 0.0637(9) -0.0155(7) -0.0102(8) -0.0291(8)
P2 0.0601(9) 0.0662(9) 0.0747(10) -0.0159(8) -0.0196(7) 0.0069(7)
S1 0.0655(9) 0.0695(9) 0.0811(10) -0.0042(8) 0.0272(8) -0.0174(7)
S2 0.0463(8) 0.1151(14) 0.0776(10) -0.0220(10) 0.0186(7) -0.0198(8)

loop_
_atom_type_symbol
_atom_type_description
_atom_type_scat_dispersion_real
_atom_type_scat_dispersion_imag
_atom_type_scat_source
C C 0.0033 0.0016 'International Tables Vol C Tables 4.2.6.8 and 6.1.1.4'
H H 0.0000 0.0000 'International Tables Vol C Tables 4.2.6.8 and 6.1.1.4'
N N 0.0061 0.0033 'International Tables Vol C Tables 4.2.6.8 and 6.1.1.4'
O O 0.0106 0.0060 'International Tables Vol C Tables 4.2.6.8 and 6.1.1.4'
F F 0.0171 0.0103 'International Tables Vol C Tables 4.2.6.8 and 6.1.1.4'
P P 0.1023 0.0942 'International Tables Vol C Tables 4.2.6.8 and 6.1.1.4'
S S 0.1246 0.1234 'International Tables Vol C Tables 4.2.6.8 and 6.1.1.4'
Ru Ru -1.2594 0.8363 'International Tables Vol C Tables 4.2.6.8 and 6.1.1.4'
Cl Cl 0.1484 0.1585 'International Tables Vol C Tables 4.2.6.8 and 6.1.1.4'

loop_
_geom_angle_atom_site_label_1
_geom_angle_atom_site_label_2
_geom_angle_atom_site_label_3
_geom_angle
_geom_angle_site_symmetry_1
_geom_angle_site_symmetry_3
_geom_angle_publ_flag
N5 Ru1 N3 96.48(15) . . ?
N5 Ru1 N4 87.79(14) . . ?
N3 Ru1 N4 79.01(15) . . ?
N5 Ru1 N6 78.90(15) . . ?
N3 Ru1 N6 172.73(15) . . ?
N4 Ru1 N6 95.11(15) . . ?
N5 Ru1 N1 95.74(13) . . ?
N3 Ru1 N1 97.94(15) . . ?
N4 Ru1 N1 175.60(14) . . ?
N6 Ru1 N1 88.17(14) . . ?
N5 Ru1 N2 173.65(14) . . ?
N3 Ru1 N2 88.58(14) . . ?
N4 Ru1 N2 96.97(14) . . ?
N6 Ru1 N2 96.43(14) . . ?
N1 Ru1 N2 79.72(13) . . ?
N1 C1 C2 122.9(4) . . ?
N1 C1 H1 118.5 . . ?
C2 C1 H1 118.5 . . ?
C3 C2 C1 118.4(4) . . ?
C3 C2 C13 120.3(4) . . ?
C1 C2 C13 121.3(4) . . ?
C2 C3 C4 120.4(4) . . ?
C2 C3 H3 119.8 . . ?
C4 C3 H3 119.8 . . ?
C3 C4 C12 117.6(4) . . ?
C3 C4 C5 123.8(4) . . ?
C12 C4 C5 118.6(4) . . ?
C6 C5 C4 121.3(4) . . ?
C6 C5 H5 119.3 . . ?
C4 C5 H5 119.3 . . ?
C5 C6 C7 121.1(4) . . ?
C5 C6 H6 119.5 . . ?
C7 C6 H6 119.5 . . ?
C8 C7 C11 117.2(4) . . ?
C8 C7 C6 123.7(4) . . ?
C11 C7 C6 119.1(4) . . ?
C9 C8 C7 120.1(4) . . ?
C9 C8 H8 119.9 . . ?
C7 C8 H8 119.9 . . ?
C8 C9 C10 118.6(4) . . ?
C8 C9 C22 121.4(4) . . ?
C10 C9 C22 120.0(4) . . ?
N2 C10 C9 122.8(4) . . ?
N2 C10 H10 118.6 . . ?
C9 C10 H10 118.6 . . ?
N2 C11 C7 123.0(4) . . ?
N2 C11 C12 117.6(3) . . ?
C7 C11 C12 119.4(4) . . ?
N1 C12 C4 123.2(4) . . ?
N1 C12 C11 116.4(4) . . ?
C4 C12 C11 120.4(4) . . ?
C14 C13 C18 118.9(4) . . ?
C14 C13 C2 121.5(4) . . ?
C18 C13 C2 119.6(4) . . ?
C13 C14 C15 120.6(5) . . ?
C13 C14 H14 119.7 . . ?
C15 C14 H14 119.7 . . ?
C16 C15 C14 119.4(5) . . ?
C16 C15 H15 120.3 . . ?
C14 C15 H15 120.3 . . ?
C15 C16 C17 120.6(5) . . ?
C15 C16 S1 121.7(4) . . ?
C17 C16 S1 117.4(4) . . ?
C18 C17 C16 119.0(5) . . ?
C18 C17 H17 120.5 . . ?
C16 C17 H17 120.5 . . ?
C17 C18 C13 121.4(5) . . ?
C17 C18 H18 119.3 . . ?
C13 C18 H18 119.3 . . ?
O1 C19 N7 124.1(6) . . ?
O1 C19 S1 121.2(4) . . ?
N7 C19 S1 114.6(5) . . ?
N7 C20 H20A 109.5 . . ?
N7 C20 H20B 109.5 . . ?
H20A C20 H20B 109.5 . . ?
N7 C20 H20C 109.5 . . ?
H20A C20 H20C 109.5 . . ?
H20B C20 H20C 109.5 . . ?
N7 C21 H21A 109.5 . . ?
N7 C21 H21B 109.5 . . ?
H21A C21 H21B 109.5 . . ?
N7 C21 H21C 109.5 . . ?
H21A C21 H21C 109.5 . . ?
H21B C21 H21C 109.5 . . ?
C27 C22 C23 119.0(4) . . ?
C27 C22 C9 121.0(4) . . ?
C23 C22 C9 120.0(4) . . ?
C24 C23 C22 119.9(5) . . ?
C24 C23 H23 120.0 . . ?
C22 C23 H23 120.0 . . ?
C23 C24 C25 120.5(5) . . ?
C23 C24 H24 119.7 . . ?
C25 C24 H24 119.7 . . ?
C24 C25 C26 120.1(4) . . ?
C24 C25 S2 115.8(4) . . ?
C26 C25 S2 123.7(4) . . ?
C25 C26 C27 119.2(5) . . ?
C25 C26 H26 120.4 . . ?
C27 C26 H26 120.4 . . ?
C22 C27 C26 121.3(4) . . ?
C22 C27 H27 119.4 . . ?
C26 C27 H27 119.4 . . ?
O2 C28 N8 124.0(8) . . ?
O2 C28 S2 124.0(5) . . ?
N8 C28 S2 112.0(6) . . ?
N8 C29 H29A 109.5 . . ?
N8 C29 H29B 109.5 . . ?
H29A C29 H29B 109.5 . . ?
N8 C29 H29C 109.5 . . ?
H29A C29 H29C 109.5 . . ?
H29B C29 H29C 109.5 . . ?
N8 C30 H30A 109.5 . . ?
N8 C30 H30B 109.5 . . ?
H30A C30 H30B 109.5 . . ?
N8 C30 H30C 109.5 . . ?
H30A C30 H30C 109.5 . . ?
H30B C30 H30C 109.5 . . ?
N3 C31 C32 122.5(6) . . ?
N3 C31 H31 118.8 . . ?
C32 C31 H31 118.8 . . ?
C33 C32 C31 119.8(6) . . ?
C33 C32 H32 120.1 . . ?
C31 C32 H32 120.1 . . ?
C32 C33 C34 118.3(6) . . ?
C32 C33 H33 120.9 . . ?
C34 C33 H33 120.9 . . ?
C35 C34 C33 120.0(6) . . ?
C35 C34 H34 120.0 . . ?
C33 C34 H34 120.0 . . ?
N3 C35 C34 121.4(5) . . ?
N3 C35 C36 114.7(4) . . ?
C34 C35 C36 123.9(5) . . ?
N4 C36 C37 121.1(5) . . ?
N4 C36 C35 114.8(4) . . ?
C37 C36 C35 124.1(5) . . ?
C38 C37 C36 120.0(6) . . ?
C38 C37 H37 120.0 . . ?
C36 C37 H37 120.0 . . ?
C37 C38 C39 118.9(5) . . ?
C37 C38 H38 120.5 . . ?
C39 C38 H38 120.5 . . ?
C38 C39 C40 118.7(6) . . ?
C38 C39 H39 120.6 . . ?
C40 C39 H39 120.6 . . ?
N4 C40 C39 123.3(6) . . ?
N4 C40 H40 118.3 . . ?
C39 C40 H40 118.3 . . ?
N5 C41 C42 122.1(5) . . ?
N5 C41 H41 119.0 . . ?
C42 C41 H41 119.0 . . ?
C43 C42 C41 119.6(6) . . ?
C43 C42 H42 120.2 . . ?
C41 C42 H42 120.2 . . ?
C42 C43 C44 119.5(5) . . ?
C42 C43 H43 120.2 . . ?
C44 C43 H43 120.2 . . ?
C45 C44 C43 119.2(6) . . ?
C45 C44 H44 120.4 . . ?
C43 C44 H44 120.4 . . ?
N5 C45 C44 121.6(5) . . ?
N5 C45 C46 114.8(4) . . ?
C44 C45 C46 123.6(5) . . ?
N6 C46 C47 121.2(5) . . ?
N6 C46 C45 114.6(4) . . ?
C47 C46 C45 124.3(5) . . ?
C46 C47 C48 118.9(6) . . ?
C46 C47 H47 120.5 . . ?
C48 C47 H47 120.5 . . ?
C49 C48 C47 119.5(6) . . ?
C49 C48 H48 120.2 . . ?
C47 C48 H48 120.2 . . ?
C48 C49 C50 119.9(6) . . ?
C48 C49 H49 120.0 . . ?
C50 C49 H49 120.0 . . ?
N6 C50 C49 122.1(5) . . ?
N6 C50 H50 118.9 . . ?
C49 C50 H50 118.9 . . ?
Cl2 C51 Cl1 111.4(9) . . ?
Cl2 C51 Cl3 109.0(8) . . ?
Cl1 C51 Cl3 109.1(6) . . ?
Cl2 C51 H51 109.1 . . ?
Cl1 C51 H51 109.1 . . ?
Cl3 C51 H51 109.1 . . ?
Cl6 C52 Cl4 111.8(7) . . ?
Cl6 C52 Cl5 113.8(6) . . ?
Cl4 C52 Cl5 111.7(6) . . ?
Cl6 C52 H52 106.3 . . ?
Cl4 C52 H52 106.3 . . ?
Cl5 C52 H52 106.3 . . ?
Cl7 C53 Cl9 111.0(5) . . ?
Cl7 C53 Cl8 112.2(5) . . ?
Cl9 C53 Cl8 110.7(6) . . ?
Cl7 C53 H53 107.6 . . ?
Cl9 C53 H53 107.6 . . ?
Cl8 C53 H53 107.6 . . ?
C1 N1 C12 117.4(4) . . ?
C1 N1 Ru1 129.5(3) . . ?
C12 N1 Ru1 113.0(3) . . ?
C10 N2 C11 118.2(3) . . ?
C10 N2 Ru1 128.7(3) . . ?
C11 N2 Ru1 113.1(3) . . ?
C31 N3 C35 118.0(4) . . ?
C31 N3 Ru1 126.4(3) . . ?
C35 N3 Ru1 115.6(3) . . ?
C40 N4 C36 117.9(4) . . ?
C40 N4 Ru1 126.3(3) . . ?
C36 N4 Ru1 115.7(3) . . ?
C41 N5 C45 118.0(4) . . ?
C41 N5 Ru1 126.1(3) . . ?
C45 N5 Ru1 115.9(3) . . ?
C50 N6 C46 118.3(4) . . ?
C50 N6 Ru1 126.0(3) . . ?
C46 N6 Ru1 115.7(3) . . ?
C19 N7 C21 123.6(6) . . ?
C19 N7 C20 118.3(7) . . ?
C21 N7 C20 118.0(6) . . ?
C28 N8 C29 124.3(8) . . ?
C28 N8 C30 118.8(8) . . ?
C29 N8 C30 116.7(7) . . ?
F1 P1 F6 89.1(3) . . ?
F1 P1 F4 89.0(3) . . ?
F6 P1 F4 178.1(3) . . ?
F1 P1 F3 178.7(3) . . ?
F6 P1 F3 90.9(4) . . ?
F4 P1 F3 91.0(4) . . ?
F1 P1 F5 90.8(3) . . ?
F6 P1 F5 90.3(3) . . ?
F4 P1 F5 90.0(3) . . ?
F3 P1 F5 88.0(3) . . ?
F1 P1 F2 90.7(3) . . ?
F6 P1 F2 90.4(3) . . ?
F4 P1 F2 89.3(3) . . ?
F3 P1 F2 90.6(3) . . ?
F5 P1 F2 178.4(3) . . ?
F12' P2 F11' 90.3(17) . . ?
F12' P2 F10' 126.1(16) . . ?
F11' P2 F10' 138.4(19) . . ?
F12' P2 F11 134.7(19) . . ?
F11' P2 F11 46.4(11) . . ?
F10' P2 F11 92.6(18) . . ?
F12' P2 F8' 98.1(19) . . ?
F11' P2 F8' 93.8(18) . . ?
F10' P2 F8' 65(2) . . ?
F11 P2 F8' 76.3(13) . . ?
F12' P2 F10 174.7(17) . . ?
F11' P2 F10 89.9(18) . . ?
F10' P2 F10 55.9(12) . . ?
F11 P2 F10 47.0(16) . . ?
F8' P2 F10 87(2) . . ?
F12' P2 F7 108.2(17) . . ?
F11' P2 F7 94.6(10) . . ?
F10' P2 F7 92.1(14) . . ?
F11 P2 F7 90.6(14) . . ?
F8' P2 F7 152(2) . . ?
F10 P2 F7 66.5(15) . . ?
F12' P2 F12 50.8(13) . . ?
F11' P2 F12 45.0(11) . . ?
F10' P2 F12 176.5(17) . . ?
F11 P2 F12 90.9(14) . . ?
F8' P2 F12 116(2) . . ?
F10 P2 F12 127.0(18) . . ?
F7 P2 F12 87.7(13) . . ?
F12' P2 F8 67.4(12) . . ?
F11' P2 F8 89.2(9) . . ?
F10' P2 F8 87.9(11) . . ?
F11 P2 F8 95.1(13) . . ?
F10 P2 F8 118.0(15) . . ?
F7 P2 F8 174.3(12) . . ?
F12 P2 F8 91.9(12) . . ?
F12' P2 F7' 86.8(16) . . ?
F11' P2 F7' 86.0(13) . . ?
F10' P2 F7' 112.4(16) . . ?
F11 P2 F7' 100.1(13) . . ?
F8' P2 F7' 175.0(18) . . ?
F10 P2 F7' 87.8(15) . . ?
F12 P2 F7' 66.7(14) . . ?
F8 P2 F7' 153.8(13) . . ?
F12' P2 F9' 94(2) . . ?
F11' P2 F9' 173.0(13) . . ?
F11 P2 F9' 130(3) . . ?
F8' P2 F9' 91(2) . . ?
F10 P2 F9' 85(3) . . ?
F7 P2 F9' 79.0(10) . . ?
F12 P2 F9' 136(3) . . ?
F8 P2 F9' 97.4(9) . . ?
F7' P2 F9' 89.0(19) . . ?
F12' P2 F9 46.8(14) . . ?
F11' P2 F9 136.1(19) . . ?
F10' P2 F9 84.5(10) . . ?
F11 P2 F9 176.2(12) . . ?
F8' P2 F9 100.2(12) . . ?
F10 P2 F9 131.9(19) . . ?
F7 P2 F9 91.8(15) . . ?
F12 P2 F9 92.0(16) . . ?
F8 P2 F9 82.5(11) . . ?
F7' P2 F9 83.2(11) . . ?
F9' P2 F9 47.9(17) . . ?
C19 S1 C16 100.4(3) . . ?
C25 S2 C28 102.1(3) . . ?

loop_
_geom_bond_atom_site_label_1
_geom_bond_atom_site_label_2
_geom_bond_distance
_geom_bond_site_symmetry_2
_geom_bond_publ_flag
Ru1 N5 2.056(4) . ?
Ru1 N3 2.059(4) . ?
Ru1 N4 2.062(4) . ?
Ru1 N6 2.068(4) . ?
Ru1 N1 2.075(3) . ?
Ru1 N2 2.080(3) . ?
C1 N1 1.342(5) . ?
C1 C2 1.407(6) . ?
C1 H1 0.9300 . ?
C2 C3 1.379(6) . ?
C2 C13 1.489(6) . ?
C3 C4 1.396(6) . ?
C3 H3 0.9300 . ?
C4 C12 1.396(6) . ?
C4 C5 1.437(6) . ?
C5 C6 1.344(7) . ?
C5 H5 0.9300 . ?
C6 C7 1.422(6) . ?
C6 H6 0.9300 . ?
C7 C8 1.400(6) . ?
C7 C11 1.416(6) . ?
C8 C9 1.385(6) . ?
C8 H8 0.9300 . ?
C9 C10 1.406(6) . ?
C9 C22 1.496(6) . ?
C10 N2 1.340(5) . ?
C10 H10 0.9300 . ?
C11 N2 1.355(5) . ?
C11 C12 1.424(6) . ?
C12 N1 1.374(5) . ?
C13 C14 1.377(7) . ?
C13 C18 1.386(7) . ?
C14 C15 1.389(7) . ?
C14 H14 0.9300 . ?
C15 C16 1.383(8) . ?
C15 H15 0.9300 . ?
C16 C17 1.383(8) . ?
C16 S1 1.788(5) . ?
C17 C18 1.374(7) . ?
C17 H17 0.9300 . ?
C18 H18 0.9300 . ?
C19 O1 1.199(7) . ?
C19 N7 1.337(7) . ?
C19 S1 1.786(6) . ?
C20 N7 1.469(10) . ?
C20 H20A 0.9600 . ?
C20 H20B 0.9600 . ?
C20 H20C 0.9600 . ?
C21 N7 1.439(11) . ?
C21 H21A 0.9600 . ?
C21 H21B 0.9600 . ?
C21 H21C 0.9600 . ?
C22 C27 1.378(7) . ?
C22 C23 1.396(6) . ?
C23 C24 1.377(7) . ?
C23 H23 0.9300 . ?
C24 C25 1.380(8) . ?
C24 H24 0.9300 . ?
C25 C26 1.384(7) . ?
C25 S2 1.767(5) . ?
C26 C27 1.384(7) . ?
C26 H26 0.9300 . ?
C27 H27 0.9300 . ?
C28 O2 1.221(9) . ?
C28 N8 1.359(8) . ?
C28 S2 1.772(8) . ?
C29 N8 1.432(12) . ?
C29 H29A 0.9600 . ?
C29 H29B 0.9600 . ?
C29 H29C 0.9600 . ?
C30 N8 1.448(12) . ?
C30 H30A 0.9600 . ?
C30 H30B 0.9600 . ?
C30 H30C 0.9600 . ?
C31 N3 1.341(6) . ?
C31 C32 1.374(8) . ?
C31 H31 0.9300 . ?
C32 C33 1.367(10) . ?
C32 H32 0.9300 . ?
C33 C34 1.387(10) . ?
C33 H33 0.9300 . ?
C34 C35 1.370(8) . ?
C34 H34 0.9300 . ?
C35 N3 1.366(6) . ?
C35 C36 1.478(7) . ?
C36 N4 1.358(6) . ?
C36 C37 1.395(7) . ?
C37 C38 1.367(10) . ?
C37 H37 0.9300 . ?
C38 C39 1.378(10) . ?
C38 H38 0.9300 . ?
C39 C40 1.383(8) . ?
C39 H39 0.9300 . ?
C40 N4 1.337(6) . ?
C40 H40 0.9300 . ?
C41 N5 1.344(6) . ?
C41 C42 1.377(7) . ?
C41 H41 0.9300 . ?
C42 C43 1.356(9) . ?
C42 H42 0.9300 . ?
C43 C44 1.376(9) . ?
C43 H43 0.9300 . ?
C44 C45 1.374(7) . ?
C44 H44 0.9300 . ?
C45 N5 1.363(6) . ?
C45 C46 1.481(7) . ?
C46 N6 1.363(6) . ?
C46 C47 1.372(8) . ?
C47 C48 1.386(10) . ?
C47 H47 0.9300 . ?
C48 C49 1.347(10) . ?
C48 H48 0.9300 . ?
C49 C50 1.364(8) . ?
C49 H49 0.9300 . ?
C50 N6 1.340(6) . ?
C50 H50 0.9300 . ?
C51 Cl2 1.711(13) . ?
C51 Cl1 1.751(13) . ?
C51 Cl3 1.775(16) . ?
C51 H51 0.9800 . ?
C52 Cl6 1.668(11) . ?
C52 Cl4 1.698(11) . ?
C52 Cl5 1.724(10) . ?
C52 H52 0.9800 . ?
C53 Cl7 1.717(9) . ?
C53 Cl9 1.719(9) . ?
C53 Cl8 1.728(10) . ?
C53 H53 0.9800 . ?
F1 P1 1.560(4) . ?
F2 P1 1.586(4) . ?
F3 P1 1.571(4) . ?
F4 P1 1.570(5) . ?
F5 P1 1.574(5) . ?
F6 P1 1.564(5) . ?
F7 P2 1.537(15) . ?
F8 P2 1.546(13) . ?
F9 P2 1.580(10) . ?
F10 P2 1.53(2) . ?
F7' P2 1.553(18) . ?
F8' P2 1.52(2) . ?
F9' P2 1.564(15) . ?
F10' P2 1.515(14) . ?
F11 P2 1.520(14) . ?
F12 P2 1.538(15) . ?
F11' P2 1.503(14) . ?
F12' P2 1.477(17) . ?
